data_7703930
loop_
_publ_author_name
'Berti, Beatrice'
'Cesari, Cristiana'
'Femoni, Cristina'
'Funaioli, Tiziana'
'Iapalucci, Maria Carmela'
'Zacchini, Stefano'

_publ_section_title
;
 Redox active Ni-Pd carbonyl alloy nanoclusters: syntheses, molecular
 structures and electrochemistry of
 [Ni<sub>22-x</sub>Pd<sub>20+x</sub>(CO)<sub>48</sub>]<sup>6-</sup> (x =
 0.62), [Ni<sub>29-x</sub>Pd<sub>6+x</sub>(CO)<sub>42</sub>]<sup>6-</sup>
 (x = 0.09) and
 [Ni<sub>29+x</sub>Pd<sub>6-x</sub>(CO)<sub>42</sub>]<sup>6-</sup> (x =
 0.27).
;
_journal_issue 17
_journal_name_full 'Dalton transactions (Cambridge, England : 2003)'
_journal_page_first 5513
_journal_page_last 5522
_journal_paper_doi 10.1039/d0dt00337a
_journal_volume 49
_journal_year 2020
_chemical_formula_sum 'C95 H129 N9 Ni28.91 O42 Pd6.09'
_chemical_formula_weight 4414.11
_space_group_crystal_system trigonal
_space_group_IT_number 163
_space_group_name_Hall '-P 3 2c'
_space_group_name_H-M_alt 'P -3 1 c'
_atom_sites_solution_hydrogens geom
_audit_creation_method SHELXL-2014/7
_audit_update_record
;
2020-01-28 deposited with the CCDC.	2020-04-01 downloaded from the CCDC.
;
_cell_angle_alpha 90
_cell_angle_beta 90
_cell_angle_gamma 120
_cell_formula_units_Z 2
_cell_length_a 18.0295(15)
_cell_length_b 18.0295(15)
_cell_length_c 23.386(2)
_cell_measurement_reflns_used 9501
_cell_measurement_temperature 100(2)
_cell_measurement_theta_max 27.2145
_cell_measurement_theta_min 2.259
_cell_volume 6583.5(10)
_computing_cell_refinement 'APEX2 (Bruker AXS, 2006)'
_computing_data_collection 'APEX2 (Bruker AXS, 2006)'
_computing_data_reduction 'SAINT (Bruker AXS, 2004)'
_computing_molecular_graphics 'SCHAKAL99 (Keller, 1999)'
_computing_publication_material 'XCIF (Bruker AXS, 2001)'
_computing_structure_refinement 'SHELXL-2014/7 (Sheldrick, 2014)'
_computing_structure_solution 'SHELXL-2014/7 (Sheldrick, 2014)'
_diffrn_ambient_temperature 100(2)
_diffrn_measured_fraction_theta_full 0.995
_diffrn_measured_fraction_theta_max 0.995
_diffrn_measurement_device_type 'PHOTON2 area detector'
_diffrn_measurement_method 'phi and omega scans'
_diffrn_radiation_type MoK\a
_diffrn_radiation_wavelength 0.71073
_diffrn_reflns_av_R_equivalents 0.0676
_diffrn_reflns_av_unetI/netI 0.0260
_diffrn_reflns_Laue_measured_fraction_full 0.995
_diffrn_reflns_Laue_measured_fraction_max 0.995
_diffrn_reflns_limit_h_max 21
_diffrn_reflns_limit_h_min -21
_diffrn_reflns_limit_k_max 21
_diffrn_reflns_limit_k_min -21
_diffrn_reflns_limit_l_max 27
_diffrn_reflns_limit_l_min -27
_diffrn_reflns_number 103805
_diffrn_reflns_point_group_measured_fraction_full 0.995
_diffrn_reflns_point_group_measured_fraction_max 0.995
_diffrn_reflns_theta_full 25.045
_diffrn_reflns_theta_max 25.045
_diffrn_reflns_theta_min 2.176
_diffrn_source 'fine-focus sealed tube'
_exptl_absorpt_coefficient_mu 4.903
_exptl_absorpt_correction_T_max 0.2612
_exptl_absorpt_correction_T_min 0.1241
_exptl_absorpt_correction_type empirical
_exptl_absorpt_process_details
;
 Data were corrected for Lorentz polarization and absorption
 effects (empirical absorption corrections SADABS).
 R(int) = 0.1680 (selected reflections only, before parameter refinement)
 R(int) = 0.0808 (selected reflections only, after parameter refinement)
;
_exptl_crystal_colour brown
_exptl_crystal_density_diffrn 2.227
_exptl_crystal_description prism
_exptl_crystal_F_000 4375
_exptl_crystal_size_max 0.220
_exptl_crystal_size_mid 0.180
_exptl_crystal_size_min 0.140
_refine_diff_density_max 1.660
_refine_diff_density_min -1.159
_refine_diff_density_rms 0.215
_refine_ls_extinction_method none
_refine_ls_goodness_of_fit_ref 1.212
_refine_ls_hydrogen_treatment constr
_refine_ls_matrix_type full
_refine_ls_number_parameters 293
_refine_ls_number_reflns 3889
_refine_ls_number_restraints 178
_refine_ls_restrained_S_all 1.199
_refine_ls_R_factor_all 0.1205
_refine_ls_R_factor_gt 0.1011
_refine_ls_shift/su_max 0.000
_refine_ls_shift/su_mean 0.000
_refine_ls_structure_factor_coef Fsqd
_refine_ls_weighting_details 'w=1/[\s^2^(Fo^2^)+(0.0516P)^2^+219.6175P] where P=(Fo^2^+2Fc^2^)/3'
_refine_ls_weighting_scheme calc
_refine_ls_wR_factor_gt 0.2246
_refine_ls_wR_factor_ref 0.2390
_reflns_Friedel_coverage 0.000
_reflns_number_gt 3153
_reflns_number_total 3889
_reflns_threshold_expression 'I > 2\s(I)'
_cod_data_source_file d0dt00337a2.cif
_cod_data_source_block 2
_cod_depositor_comments 'Adding full bibliography for 7703928--7703930.cif.'
_cod_original_cell_volume 6583.6(12)
_cod_database_code 7703930
_shelx_shelxl_version_number 2014/7
_shelx_space_group_comment
;
The symmetry employed for this shelxl refinement is uniquely defined
by the following loop, which should always be used as a source of
symmetry information in preference to the above space-group names.
They are only intended as comments.
;
_shelx_estimated_absorpt_t_min 0.412
_shelx_estimated_absorpt_t_max 0.547

loop_
_space_group_symop_operation_xyz
'x, y, z'
'-y, x-y, z'
'-x+y, -x, z'
'-y, -x, -z+1/2'
'-x+y, y, -z+1/2'
'x, x-y, -z+1/2'
'-x, -y, -z'
'y, -x+y, -z'
'x-y, x, -z'
'y, x, z-1/2'
'x-y, -y, z-1/2'
'-x, -x+y, z-1/2'

loop_
_atom_site_label
_atom_site_type_symbol
_atom_site_fract_x
_atom_site_fract_y
_atom_site_fract_z
_atom_site_U_iso_or_equiv
_atom_site_adp_type
_atom_site_occupancy
_atom_site_site_symmetry_order
_atom_site_calc_flag
_atom_site_refinement_flags_posn
_atom_site_refinement_flags_adp
_atom_site_refinement_flags_occupancy
_atom_site_disorder_assembly
_atom_site_disorder_group
Pd1 Pd 0.56985(8) 0.28492(4) 0.2500 0.0232(4) Uani 1 2 d S T P A .
Pd2 Pd 0.6667 0.3333 0.34919(7) 0.0299(4) Uani 1 3 d S T P A .
Ni3 Ni 0.4323(13) 0.1410(17) 0.2495(12) 0.033(2) Uani 0.819(14) 1 d . . P A 1
Pd3 Pd 0.422(4) 0.137(5) 0.251(4) 0.033(2) Uani 0.181(14) 1 d . . P A 2
Ni4 Ni 0.52405(11) 0.18484(11) 0.34070(7) 0.0358(5) Uani 1 1 d . . . . .
Ni5 Ni 0.66081(12) 0.18491(12) 0.34071(7) 0.0359(5) Uani 1 1 d . . . . .
Ni6 Ni 0.56883(8) 0.13765(16) 0.2500 0.0375(6) Uani 1 2 d S T P A .
Ni7 Ni 0.80215(13) 0.19777(13) 0.34651(8) 0.0465(5) Uani 1 1 d . . . . .
Ni8 Ni 0.2978(2) 0.14892(10) 0.2500 0.0636(9) Uani 1 2 d S T P A .
C1 C 0.8576(11) 0.1430(11) 0.3675(7) 0.053(4) Uani 1 1 d . U . . .
C2 C 0.711(2) 0.145(2) 0.3951(15) 0.041(7) Uani 0.5 1 d . U P A 1
C21 C 0.685(3) 0.113(3) 0.3772(16) 0.053(9) Uani 0.5 1 d . U P A 2
C3 C 0.6033(9) 0.2073(10) 0.4012(6) 0.043(3) Uani 1 1 d . U . . .
C4 C 0.463(2) 0.070(2) 0.2963(14) 0.055(8) Uani 0.5 1 d . U P A 1
C5 C 0.462(2) 0.069(2) 0.2045(14) 0.054(8) Uani 0.5 1 d . U P A 1
C45 C 0.540(3) 0.080(2) 0.1866(18) 0.039(9) Uani 0.3333 1 d D U P A 2
C6 C 0.3153(13) 0.0572(13) 0.2505(8) 0.071(5) Uani 1 1 d . U . . .
C7 C 0.184(2) 0.0920(10) 0.2500 0.078(8) Uani 1 2 d S TU P A .
C8 C 0.433(2) 0.144(2) 0.3957(15) 0.047(8) Uani 0.5 1 d . U P A 1
C81 C 0.427(2) 0.114(2) 0.3764(15) 0.045(8) Uani 0.5 1 d . U P A 2
O1 O 0.8898(9) 0.1095(9) 0.3858(6) 0.080(4) Uani 1 1 d . U . . .
O2 O 0.694(2) 0.100(2) 0.4342(12) 0.078(9) Uani 0.5 1 d . U P A 1
O21 O 0.661(2) 0.055(2) 0.4084(16) 0.089(9) Uani 0.5 1 d . U P A 2
O3 O 0.6043(7) 0.2094(7) 0.4507(4) 0.051(3) Uani 1 1 d . U . . .
O4 O 0.4250(17) 0.0004(16) 0.3153(11) 0.068(7) Uani 0.5 1 d . U P A 1
O5 O 0.4236(16) -0.0006(16) 0.1852(11) 0.068(7) Uani 0.5 1 d . U P A 1
O45 O 0.502(2) 0.0055(19) 0.1731(14) 0.098(9) Uani 0.5 1 d D U P A 2
O6 O 0.2783(11) -0.0175(12) 0.2493(9) 0.121(6) Uani 1 1 d . U . . .
O7 O 0.1143(14) 0.0572(7) 0.2500 0.112(8) Uani 1 2 d S TU P . .
O8 O 0.407(2) 0.099(2) 0.4351(13) 0.078(8) Uani 0.5 1 d . U P A 1
O81 O 0.395(2) 0.055(2) 0.4077(17) 0.095(10) Uani 0.5 1 d . U P A 2
N1 N 0.1829(14) -0.1723(14) 0.3972(10) 0.188(9) Uiso 0.656(15) 1 d G U P B 1
C101 C 0.0994(14) -0.1792(18) 0.3778(12) 0.186(9) Uiso 0.656(15) 1 d G U P B 1
H10A H 0.0630 -0.2366 0.3609 0.223 Uiso 0.656(15) 1 calc R U P B 1
H10B H 0.0691 -0.1749 0.4119 0.223 Uiso 0.656(15) 1 calc R U P B 1
C102 C 0.108(2) -0.113(2) 0.3352(14) 0.132(12) Uiso 0.656(15) 1 d G U P B 1
H10C H 0.0514 -0.1224 0.3252 0.198 Uiso 0.656(15) 1 calc R U P B 1
H10D H 0.1427 -0.0558 0.3518 0.198 Uiso 0.656(15) 1 calc R U P B 1
H10E H 0.1366 -0.1177 0.3007 0.198 Uiso 0.656(15) 1 calc R U P B 1
C103 C 0.2421(18) -0.0857(16) 0.4232(14) 0.194(10) Uiso 0.656(15) 1 d G U P B 1
H10F H 0.2574 -0.0413 0.3935 0.233 Uiso 0.656(15) 1 calc R U P B 1
H10G H 0.2956 -0.0840 0.4351 0.233 Uiso 0.656(15) 1 calc R U P B 1
C104 C 0.205(3) -0.063(2) 0.4745(14) 0.211(16) Uiso 0.656(15) 1 d G U P B 1
H10H H 0.2477 -0.0062 0.4887 0.317 Uiso 0.656(15) 1 calc R U P B 1
H10I H 0.1533 -0.0627 0.4630 0.317 Uiso 0.656(15) 1 calc R U P B 1
H10J H 0.1917 -0.1056 0.5047 0.317 Uiso 0.656(15) 1 calc R U P B 1
C105 C 0.159(2) -0.2441(17) 0.4398(11) 0.192(9) Uiso 0.656(15) 1 d G U P B 1
H10K H 0.1287 -0.2360 0.4722 0.230 Uiso 0.656(15) 1 calc R U P B 1
H10L H 0.1190 -0.2991 0.4212 0.230 Uiso 0.656(15) 1 calc R U P B 1
C106 C 0.234(3) -0.251(2) 0.4633(14) 0.179(14) Uiso 0.656(15) 1 d G U P B 1
H10M H 0.2127 -0.2985 0.4903 0.268 Uiso 0.656(15) 1 calc R U P B 1
H10N H 0.2638 -0.2605 0.4318 0.268 Uiso 0.656(15) 1 calc R U P B 1
H10O H 0.2735 -0.1973 0.4829 0.268 Uiso 0.656(15) 1 calc R U P B 1
C107 C 0.2306(19) -0.182(2) 0.3466(11) 0.193(10) Uiso 0.656(15) 1 d G U P B 1
H10P H 0.2473 -0.1330 0.3202 0.232 Uiso 0.656(15) 1 calc R U P B 1
H10Q H 0.2837 -0.1789 0.3607 0.232 Uiso 0.656(15) 1 calc R U P B 1
C108 C 0.179(3) -0.265(3) 0.3134(12) 0.210(15) Uiso 0.656(15) 1 d G U P B 1
H10R H 0.2137 -0.2665 0.2816 0.315 Uiso 0.656(15) 1 calc R U P B 1
H10S H 0.1635 -0.3136 0.3388 0.315 Uiso 0.656(15) 1 calc R U P B 1
H10T H 0.1270 -0.2676 0.2983 0.315 Uiso 0.656(15) 1 calc R U P B 1
N11 N 0.169(3) -0.184(3) 0.4116(18) 0.190(9) Uiso 0.344(15) 1 d G U P B 2
C111 C 0.165(4) -0.118(4) 0.374(2) 0.186(10) Uiso 0.344(15) 1 d G U P B 2
H11A H 0.2000 -0.1098 0.3393 0.223 Uiso 0.344(15) 1 calc R U P B 2
H11B H 0.1052 -0.1408 0.3615 0.223 Uiso 0.344(15) 1 calc R U P B 2
C112 C 0.196(5) -0.032(3) 0.401(4) 0.206(15) Uiso 0.344(15) 1 d G U P B 2
H11C H 0.1910 0.0062 0.3742 0.310 Uiso 0.344(15) 1 calc R U P B 2
H11D H 0.1609 -0.0392 0.4353 0.310 Uiso 0.344(15) 1 calc R U P B 2
H11E H 0.2559 -0.0081 0.4130 0.310 Uiso 0.344(15) 1 calc R U P B 2
C113 C 0.118(4) -0.200(4) 0.466(2) 0.192(10) Uiso 0.344(15) 1 d G U P B 2
H11F H 0.1436 -0.1462 0.4882 0.230 Uiso 0.344(15) 1 calc R U P B 2
H11G H 0.1223 -0.2435 0.4889 0.230 Uiso 0.344(15) 1 calc R U P B 2
C114 C 0.024(4) -0.230(5) 0.456(3) 0.20(2) Uiso 0.344(15) 1 d G U P B 2
H11H H -0.0050 -0.2384 0.4934 0.302 Uiso 0.344(15) 1 calc R U P B 2
H11I H 0.0181 -0.1865 0.4344 0.302 Uiso 0.344(15) 1 calc R U P B 2
H11J H -0.0032 -0.2840 0.4351 0.302 Uiso 0.344(15) 1 calc R U P B 2
C115 C 0.135(4) -0.265(4) 0.376(2) 0.192(9) Uiso 0.344(15) 1 d G U P B 2
H11K H 0.0756 -0.2836 0.3646 0.230 Uiso 0.344(15) 1 calc R U P B 2
H11L H 0.1697 -0.2513 0.3404 0.230 Uiso 0.344(15) 1 calc R U P B 2
C116 C 0.136(5) -0.339(3) 0.405(4) 0.204(16) Uiso 0.344(15) 1 d G U P B 2
H11M H 0.1135 -0.3885 0.3788 0.306 Uiso 0.344(15) 1 calc R U P B 2
H11N H 0.1954 -0.3228 0.4153 0.306 Uiso 0.344(15) 1 calc R U P B 2
H11O H 0.1011 -0.3552 0.4395 0.306 Uiso 0.344(15) 1 calc R U P B 2
C117 C 0.261(3) -0.154(4) 0.430(3) 0.190(10) Uiso 0.344(15) 1 d G U P B 2
H11P H 0.2807 -0.1027 0.4547 0.228 Uiso 0.344(15) 1 calc R U P B 2
H11Q H 0.2618 -0.1993 0.4535 0.228 Uiso 0.344(15) 1 calc R U P B 2
C118 C 0.323(3) -0.132(4) 0.381(4) 0.203(16) Uiso 0.344(15) 1 d G U P B 2
H11R H 0.3809 -0.1128 0.3959 0.305 Uiso 0.344(15) 1 calc R U P B 2
H11S H 0.3053 -0.1826 0.3568 0.305 Uiso 0.344(15) 1 calc R U P B 2
H11T H 0.3243 -0.0859 0.3579 0.305 Uiso 0.344(15) 1 calc R U P B 2
N2 N 0.443(4) -0.105(4) 0.429(3) 0.165(19) Uiso 0.5 1 d D U P C -1
C201 C 0.475(6) -0.052(5) 0.462(3) 0.168(19) Uiso 0.5 1 d D U P C -1
C202 C 0.502(10) 0.006(8) 0.512(5) 0.17(2) Uiso 0.5 1 d D U P C -1
H20A H 0.4839 0.0482 0.5074 0.262 Uiso 0.5 1 calc R U P C -1
H20B H 0.5647 0.0351 0.5161 0.262 Uiso 0.5 1 calc R U P C -1
H20C H 0.4759 -0.0277 0.5472 0.262 Uiso 0.5 1 calc R U P C -1

loop_
_atom_site_aniso_label
_atom_site_aniso_U_11
_atom_site_aniso_U_22
_atom_site_aniso_U_33
_atom_site_aniso_U_23
_atom_site_aniso_U_13
_atom_site_aniso_U_12
Pd1 0.0230(7) 0.0238(5) 0.0226(6) 0.0004(4) 0.000 0.0115(3)
Pd2 0.0342(6) 0.0342(6) 0.0213(8) 0.000 0.000 0.0171(3)
Ni3 0.020(6) 0.031(3) 0.040(2) 0.0005(17) 0.001(4) 0.007(4)
Pd3 0.020(6) 0.031(3) 0.040(2) 0.0005(17) 0.001(4) 0.007(4)
Ni4 0.0321(10) 0.0415(10) 0.0314(9) 0.0102(7) 0.0048(7) 0.0166(8)
Ni5 0.0404(10) 0.0424(10) 0.0315(9) 0.0096(7) 0.0048(7) 0.0256(9)
Ni6 0.0295(10) 0.0284(13) 0.0543(16) 0.000 -0.0001(9) 0.0142(6)
Ni7 0.0530(12) 0.0535(12) 0.0471(11) 0.0042(9) -0.0040(9) 0.0371(11)
Ni8 0.0375(17) 0.0617(16) 0.083(2) -0.0005(15) 0.000 0.0188(8)
C1 0.057(8) 0.054(7) 0.064(8) 0.000(6) -0.004(6) 0.040(6)
C2 0.044(11) 0.041(11) 0.045(11) 0.004(8) -0.005(8) 0.027(8)
C21 0.054(12) 0.051(12) 0.054(12) 0.004(9) -0.002(9) 0.026(9)
C3 0.043(7) 0.052(7) 0.029(6) 0.007(5) 0.002(5) 0.021(6)
C4 0.059(12) 0.044(11) 0.056(11) 0.009(8) -0.002(8) 0.022(8)
C5 0.058(11) 0.047(11) 0.056(11) -0.005(8) -0.001(8) 0.025(9)
C45 0.040(12) 0.037(12) 0.041(12) -0.002(9) 0.000(9) 0.018(9)
C6 0.059(8) 0.063(9) 0.067(8) 0.001(7) -0.001(7) 0.012(7)
C7 0.065(10) 0.081(10) 0.083(11) 0.000(8) 0.000 0.033(5)
C8 0.046(11) 0.047(12) 0.042(11) -0.003(9) 0.007(8) 0.018(9)
C81 0.047(11) 0.042(11) 0.048(11) 0.005(9) 0.003(8) 0.023(9)
O1 0.090(9) 0.089(9) 0.092(9) 0.011(7) -0.011(7) 0.068(8)
O2 0.081(15) 0.089(16) 0.066(14) 0.026(13) -0.008(12) 0.043(13)
O21 0.094(17) 0.086(16) 0.104(17) 0.028(14) 0.016(14) 0.058(14)
O3 0.056(6) 0.065(7) 0.034(5) 0.002(5) 0.000(4) 0.031(6)
O4 0.065(13) 0.046(12) 0.081(14) 0.003(11) -0.003(11) 0.018(10)
O5 0.062(13) 0.050(12) 0.083(14) -0.010(11) 0.002(11) 0.022(10)
O45 0.106(17) 0.087(16) 0.105(17) -0.011(13) -0.012(14) 0.051(14)
O6 0.084(10) 0.083(11) 0.187(15) 0.005(10) 0.001(10) 0.034(9)
O7 0.049(10) 0.127(14) 0.134(16) -0.002(12) 0.000 0.025(5)
O8 0.072(14) 0.095(17) 0.068(14) 0.020(13) 0.026(12) 0.043(13)
O81 0.085(16) 0.088(17) 0.106(18) 0.038(14) 0.011(14) 0.040(13)

loop_
_atom_type_symbol
_atom_type_description
_atom_type_scat_dispersion_real
_atom_type_scat_dispersion_imag
_atom_type_scat_source
C C 0.0033 0.0016 'International Tables Vol C Tables 4.2.6.8 and 6.1.1.4'
H H 0.0000 0.0000 'International Tables Vol C Tables 4.2.6.8 and 6.1.1.4'
N N 0.0061 0.0033 'International Tables Vol C Tables 4.2.6.8 and 6.1.1.4'
Ni Ni 0.3393 1.1124 'International Tables Vol C Tables 4.2.6.8 and 6.1.1.4'
O O 0.0106 0.0060 'International Tables Vol C Tables 4.2.6.8 and 6.1.1.4'
Pd Pd -0.9988 1.0072 'International Tables Vol C Tables 4.2.6.8 and 6.1.1.4'

loop_
_geom_angle_atom_site_label_1
_geom_angle_atom_site_label_2
_geom_angle_atom_site_label_3
_geom_angle
_geom_angle_site_symmetry_1
_geom_angle_site_symmetry_3
_geom_angle_publ_flag
Ni3 Pd1 Ni3 64.5(13) 6 . ?
Ni3 Pd1 Pd1 177.7(6) 6 2_655 ?
Ni3 Pd1 Pd1 117.8(6) . 2_655 ?
Ni3 Pd1 Pd1 117.8(6) 6 3_665 ?
Ni3 Pd1 Pd1 177.7(6) . 3_665 ?
Pd1 Pd1 Pd1 60.0 2_655 3_665 ?
Ni3 Pd1 Ni5 59.0(6) 6 3_665 ?
Ni3 Pd1 Ni5 93.2(6) . 3_665 ?
Pd1 Pd1 Ni5 119.91(4) 2_655 3_665 ?
Pd1 Pd1 Ni5 88.33(4) 3_665 3_665 ?
Ni3 Pd1 Ni5 93.2(6) 6 5_655 ?
Ni3 Pd1 Ni5 59.0(6) . 5_655 ?
Pd1 Pd1 Ni5 88.33(4) 2_655 5_655 ?
Pd1 Pd1 Ni5 119.91(4) 3_665 5_655 ?
Ni5 Pd1 Ni5 148.54(9) 3_665 5_655 ?
Ni3 Pd1 Ni4 92.8(7) 6 . ?
Ni3 Pd1 Ni4 59.5(7) . . ?
Pd1 Pd1 Ni4 88.34(4) 2_655 . ?
Pd1 Pd1 Ni4 119.93(4) 3_665 . ?
Ni5 Pd1 Ni4 63.72(6) 3_665 . ?
Ni5 Pd1 Ni4 107.19(6) 5_655 . ?
Ni3 Pd1 Ni4 59.5(7) 6 6 ?
Ni3 Pd1 Ni4 92.8(7) . 6 ?
Pd1 Pd1 Ni4 119.93(4) 2_655 6 ?
Pd1 Pd1 Ni4 88.34(4) 3_665 6 ?
Ni5 Pd1 Ni4 107.19(6) 3_665 6 ?
Ni5 Pd1 Ni4 63.72(6) 5_655 6 ?
Ni4 Pd1 Ni4 148.51(9) . 6 ?
Ni3 Pd1 Ni6 121.9(6) 6 . ?
Ni3 Pd1 Ni6 57.4(6) . . ?
Pd1 Pd1 Ni6 60.34(4) 2_655 . ?
Pd1 Pd1 Ni6 120.34(4) 3_665 . ?
Ni5 Pd1 Ni6 121.74(4) 3_665 . ?
Ni5 Pd1 Ni6 58.04(4) 5_655 . ?
Ni4 Pd1 Ni6 58.02(4) . . ?
Ni4 Pd1 Ni6 121.76(4) 6 . ?
Ni3 Pd1 Ni6 57.4(6) 6 3_665 ?
Ni3 Pd1 Ni6 121.9(6) . 3_665 ?
Pd1 Pd1 Ni6 120.35(4) 2_655 3_665 ?
Pd1 Pd1 Ni6 60.35(4) 3_665 3_665 ?
Ni5 Pd1 Ni6 58.04(4) 3_665 3_665 ?
Ni5 Pd1 Ni6 121.74(4) 5_655 3_665 ?
Ni4 Pd1 Ni6 121.76(4) . 3_665 ?
Ni4 Pd1 Ni6 58.02(4) 6 3_665 ?
Ni6 Pd1 Ni6 179.31(7) . 3_665 ?
Pd1 Pd1 Pd3 120.1(18) 2_655 . ?
Pd1 Pd1 Pd3 179.2(18) 3_665 . ?
Ni5 Pd1 Pd3 91.0(17) 3_665 . ?
Ni5 Pd1 Pd3 60.8(17) 5_655 . ?
Ni4 Pd1 Pd3 59.4(18) . . ?
Ni4 Pd1 Pd3 92.2(18) 6 . ?
Ni6 Pd1 Pd3 59.8(18) . . ?
Ni6 Pd1 Pd3 119.5(18) 3_665 . ?
Pd1 Pd1 Pd3 179.2(18) 2_655 6 ?
Pd1 Pd1 Pd3 120.1(18) 3_665 6 ?
Ni5 Pd1 Pd3 60.8(17) 3_665 6 ?
Ni5 Pd1 Pd3 91.0(17) 5_655 6 ?
Ni4 Pd1 Pd3 92.2(18) . 6 ?
Ni4 Pd1 Pd3 59.4(18) 6 6 ?
Ni6 Pd1 Pd3 119.5(18) . 6 ?
Ni6 Pd1 Pd3 59.8(18) 3_665 6 ?
Pd3 Pd1 Pd3 60(4) . 6 ?
C3 Pd2 C3 94.9(5) 2_655 3_665 ?
C3 Pd2 C3 94.9(5) 2_655 . ?
C3 Pd2 C3 94.9(5) 3_665 . ?
C3 Pd2 Ni5 93.8(4) 2_655 . ?
C3 Pd2 Ni5 139.5(4) 3_665 . ?
C3 Pd2 Ni5 44.9(4) . . ?
C3 Pd2 Ni5 44.9(4) 2_655 2_655 ?
C3 Pd2 Ni5 93.8(4) 3_665 2_655 ?
C3 Pd2 Ni5 139.5(4) . 2_655 ?
Ni5 Pd2 Ni5 119.439(13) . 2_655 ?
C3 Pd2 Ni5 139.5(4) 2_655 3_665 ?
C3 Pd2 Ni5 44.9(4) 3_665 3_665 ?
C3 Pd2 Ni5 93.8(4) . 3_665 ?
Ni5 Pd2 Ni5 119.437(13) . 3_665 ?
Ni5 Pd2 Ni5 119.438(12) 2_655 3_665 ?
C3 Pd2 Ni4 44.7(4) 2_655 2_655 ?
C3 Pd2 Ni4 139.3(4) 3_665 2_655 ?
C3 Pd2 Ni4 94.1(4) . 2_655 ?
Ni5 Pd2 Ni4 63.80(6) . 2_655 ?
Ni5 Pd2 Ni4 55.83(6) 2_655 2_655 ?
Ni5 Pd2 Ni4 170.47(8) 3_665 2_655 ?
C3 Pd2 Ni4 94.1(4) 2_655 3_665 ?
C3 Pd2 Ni4 44.7(4) 3_665 3_665 ?
C3 Pd2 Ni4 139.3(4) . 3_665 ?
Ni5 Pd2 Ni4 170.47(8) . 3_665 ?
Ni5 Pd2 Ni4 63.79(6) 2_655 3_665 ?
Ni5 Pd2 Ni4 55.83(6) 3_665 3_665 ?
Ni4 Pd2 Ni4 119.437(13) 2_655 3_665 ?
C3 Pd2 Ni4 139.3(4) 2_655 . ?
C3 Pd2 Ni4 94.1(4) 3_665 . ?
C3 Pd2 Ni4 44.7(4) . . ?
Ni5 Pd2 Ni4 55.83(6) . . ?
Ni5 Pd2 Ni4 170.47(8) 2_655 . ?
Ni5 Pd2 Ni4 63.79(6) 3_665 . ?
Ni4 Pd2 Ni4 119.437(12) 2_655 . ?
Ni4 Pd2 Ni4 119.437(13) 3_665 . ?
C3 Pd2 Pd1 101.9(4) 2_655 2_655 ?
C3 Pd2 Pd1 154.8(4) 3_665 2_655 ?
C3 Pd2 Pd1 102.1(4) . 2_655 ?
Ni5 Pd2 Pd1 58.34(4) . 2_655 ?
Ni5 Pd2 Pd1 85.29(5) 2_655 2_655 ?
Ni5 Pd2 Pd1 114.68(6) 3_665 2_655 ?
Ni4 Pd2 Pd1 58.34(4) 2_655 2_655 ?
Ni4 Pd2 Pd1 114.68(6) 3_665 2_655 ?
Ni4 Pd2 Pd1 85.28(5) . 2_655 ?
C3 Pd2 Pd1 154.8(4) 2_655 . ?
C3 Pd2 Pd1 102.1(4) 3_665 . ?
C3 Pd2 Pd1 101.9(4) . . ?
Ni5 Pd2 Pd1 85.29(5) . . ?
Ni5 Pd2 Pd1 114.68(6) 2_655 . ?
Ni5 Pd2 Pd1 58.34(4) 3_665 . ?
Ni4 Pd2 Pd1 114.68(6) 2_655 . ?
Ni4 Pd2 Pd1 85.28(5) 3_665 . ?
Ni4 Pd2 Pd1 58.34(4) . . ?
Pd1 Pd2 Pd1 56.44(5) 2_655 . ?
C3 Pd2 Pd1 102.1(4) 2_655 3_665 ?
C3 Pd2 Pd1 101.9(4) 3_665 3_665 ?
C3 Pd2 Pd1 154.8(4) . 3_665 ?
Ni5 Pd2 Pd1 114.68(6) . 3_665 ?
Ni5 Pd2 Pd1 58.34(4) 2_655 3_665 ?
Ni5 Pd2 Pd1 85.29(5) 3_665 3_665 ?
Ni4 Pd2 Pd1 85.28(5) 2_655 3_665 ?
Ni4 Pd2 Pd1 58.34(4) 3_665 3_665 ?
Ni4 Pd2 Pd1 114.68(6) . 3_665 ?
Pd1 Pd2 Pd1 56.44(5) 2_655 3_665 ?
Pd1 Pd2 Pd1 56.44(5) . 3_665 ?
C6 Ni3 C5 92.6(17) . . ?
C6 Ni3 C4 92.3(17) . . ?
C5 Ni3 C4 66.8(17) . . ?
C6 Ni3 Ni6 134.8(16) . . ?
C5 Ni3 Ni6 51.7(12) . . ?
C4 Ni3 Ni6 51.4(12) . . ?
C6 Ni3 Ni8 46.9(9) . . ?
C5 Ni3 Ni8 129.9(16) . . ?
C4 Ni3 Ni8 129.4(15) . . ?
Ni6 Ni3 Ni8 178.3(13) . . ?
C6 Ni3 Pd1 161.8(17) . . ?
C5 Ni3 Pd1 103.2(13) . . ?
C4 Ni3 Pd1 102.2(14) . . ?
Ni6 Ni3 Pd1 63.4(5) . . ?
Ni8 Ni3 Pd1 114.9(11) . . ?
C6 Ni3 Ni5 123.5(15) . 5_655 ?
C5 Ni3 Ni5 53.5(12) . 5_655 ?
C4 Ni3 Ni5 108.1(15) . 5_655 ?
Ni6 Ni3 Ni5 61.1(5) . 5_655 ?
Ni8 Ni3 Ni5 119.0(12) . 5_655 ?
Pd1 Ni3 Ni5 62.4(5) . 5_655 ?
C6 Ni3 Ni4 121.8(14) . . ?
C5 Ni3 Ni4 107.7(15) . . ?
C4 Ni3 Ni4 52.3(12) . . ?
Ni6 Ni3 Ni4 60.8(6) . . ?
Ni8 Ni3 Ni4 118.2(11) . . ?
Pd1 Ni3 Ni4 62.1(6) . . ?
Ni5 Ni3 Ni4 111.9(8) 5_655 . ?
C6 Ni3 Ni7 85.8(12) . 5_655 ?
C5 Ni3 Ni7 90.2(15) . 5_655 ?
C4 Ni3 Ni7 156.8(17) . 5_655 ?
Ni6 Ni3 Ni7 116.6(9) . 5_655 ?
Ni8 Ni3 Ni7 63.3(7) . 5_655 ?
Pd1 Ni3 Ni7 85.1(8) . 5_655 ?
Ni5 Ni3 Ni7 55.6(6) 5_655 5_655 ?
Ni4 Ni3 Ni7 145.1(11) . 5_655 ?
C6 Ni3 Ni7 84.6(10) . 3_665 ?
C5 Ni3 Ni7 155.4(18) . 3_665 ?
C4 Ni3 Ni7 88.9(15) . 3_665 ?
Ni6 Ni3 Ni7 115.9(10) . 3_665 ?
Ni8 Ni3 Ni7 63.0(6) . 3_665 ?
Pd1 Ni3 Ni7 84.7(8) . 3_665 ?
Ni5 Ni3 Ni7 145.1(11) 5_655 3_665 ?
Ni4 Ni3 Ni7 55.2(6) . 3_665 ?
Ni7 Ni3 Ni7 113.8(10) 5_655 3_665 ?
C6 Ni3 Ni3 104.0(11) . 6 ?
C5 Ni3 Ni3 144(2) . 6 ?
C4 Ni3 Ni3 142(2) . 6 ?
Ni6 Ni3 Ni3 121.2(6) . 6 ?
Ni8 Ni3 Ni3 57.2(6) . 6 ?
Pd1 Ni3 Ni3 57.8(6) . 6 ?
Ni5 Ni3 Ni3 91.3(12) 5_655 6 ?
Ni4 Ni3 Ni3 90.4(12) . 6 ?
Ni7 Ni3 Ni3 60.2(10) 5_655 6 ?
Ni7 Ni3 Ni3 59.4(10) 3_665 6 ?
C6 Pd3 Ni8 51(2) . . ?
C6 Pd3 Ni7 90(3) . 3_665 ?
Ni8 Pd3 Ni7 66.3(19) . 3_665 ?
C6 Pd3 Ni4 126(4) . . ?
Ni8 Pd3 Ni4 122(3) . . ?
Ni7 Pd3 Ni4 55.5(17) 3_665 . ?
C6 Pd3 Ni6 134(4) . . ?
Ni8 Pd3 Ni6 175(4) . . ?
Ni7 Pd3 Ni6 113(3) 3_665 . ?
Ni4 Pd3 Ni6 58.1(16) . . ?
C6 Pd3 Pd3 106(3) . 6 ?
Ni8 Pd3 Pd3 55.5(18) . 6 ?
Ni7 Pd3 Pd3 61(3) 3_665 6 ?
Ni4 Pd3 Pd3 93(3) . 6 ?
Ni6 Pd3 Pd3 119.8(16) . 6 ?
C6 Pd3 Pd1 166(5) . . ?
Ni8 Pd3 Pd1 116(3) . . ?
Ni7 Pd3 Pd1 84(2) 3_665 . ?
Ni4 Pd3 Pd1 59.7(15) . . ?
Ni6 Pd3 Pd1 59.7(14) . . ?
Pd3 Pd3 Pd1 60.1(18) 6 . ?
C6 Pd3 Ni7 89(3) . 5_655 ?
Ni8 Pd3 Ni7 65(2) . 5_655 ?
Ni7 Pd3 Ni7 117(3) 3_665 5_655 ?
Ni4 Pd3 Ni7 142(3) . 5_655 ?
Ni6 Pd3 Ni7 112(3) . 5_655 ?
Pd3 Pd3 Ni7 59(3) 6 5_655 ?
Pd1 Pd3 Ni7 83(2) . 5_655 ?
C6 Pd3 Ni5 124(4) . 5_655 ?
Ni8 Pd3 Ni5 120(3) . 5_655 ?
Ni7 Pd3 Ni5 142(3) 3_665 5_655 ?
Ni4 Pd3 Ni5 106(2) . 5_655 ?
Ni6 Pd3 Ni5 57.4(14) . 5_655 ?
Pd3 Pd3 Ni5 90(3) 6 5_655 ?
Pd1 Pd3 Ni5 59.0(14) . 5_655 ?
Ni7 Pd3 Ni5 54.2(16) 5_655 5_655 ?
C81 Ni4 C3 99.6(12) . . ?
C3 Ni4 C8 89.6(12) . . ?
C3 Ni4 C4 123.4(11) . . ?
C8 Ni4 C4 91.7(15) . . ?
C81 Ni4 C45 91.2(16) . 5_655 ?
C3 Ni4 C45 89.5(12) . 5_655 ?
C81 Ni4 Ni7 53.5(11) . 3_665 ?
C3 Ni4 Ni7 125.7(5) . 3_665 ?
C8 Ni4 Ni7 47.8(11) . 3_665 ?
C4 Ni4 Ni7 94.0(10) . 3_665 ?
C45 Ni4 Ni7 130.6(11) 5_655 3_665 ?
C81 Ni4 Ni5 128.6(11) . . ?
C3 Ni4 Ni5 49.9(4) . . ?
C8 Ni4 Ni5 131.8(11) . . ?
C4 Ni4 Ni5 91.7(10) . . ?
C45 Ni4 Ni5 55.0(11) 5_655 . ?
Ni7 Ni4 Ni5 174.24(11) 3_665 . ?
C81 Ni4 Ni6 120.7(13) . . ?
C3 Ni4 Ni6 111.0(5) . . ?
C8 Ni4 Ni6 141.2(11) . . ?
C4 Ni4 Ni6 49.5(10) . . ?
C45 Ni4 Ni6 42.2(10) 5_655 . ?
Ni7 Ni4 Ni6 123.28(8) 3_665 . ?
Ni5 Ni4 Ni6 61.25(6) . . ?
C3 Ni4 Ni3 168.8(8) . . ?
C8 Ni4 Ni3 98.1(12) . . ?
C4 Ni4 Ni3 48.6(11) . . ?
Ni7 Ni4 Ni3 65.2(6) 3_665 . ?
Ni5 Ni4 Ni3 119.3(6) . . ?
Ni6 Ni4 Ni3 58.1(6) . . ?
C81 Ni4 Pd3 82.0(19) . . ?
C3 Ni4 Pd3 171.2(19) . . ?
C45 Ni4 Pd3 82(2) 5_655 . ?
Ni7 Ni4 Pd3 62.1(17) 3_665 . ?
Ni5 Ni4 Pd3 122.6(16) . . ?
Ni6 Ni4 Pd3 61.4(16) . . ?
C81 Ni4 Pd2 143.7(12) . . ?
C3 Ni4 Pd2 58.7(5) . . ?
C8 Ni4 Pd2 123.5(11) . . ?
C4 Ni4 Pd2 144.4(10) . . ?
C45 Ni4 Pd2 115.2(11) 5_655 . ?
Ni7 Ni4 Pd2 112.85(8) 3_665 . ?
Ni5 Ni4 Pd2 62.06(6) . . ?
Ni6 Ni4 Pd2 95.19(8) . . ?
Ni3 Ni4 Pd2 121.8(6) . . ?
Pd3 Ni4 Pd2 124.1(16) . . ?
C81 Ni4 Pd1 136.9(11) . . ?
C3 Ni4 Pd1 120.5(4) . . ?
C8 Ni4 Pd1 135.6(11) . . ?
C4 Ni4 Pd1 96.2(9) . . ?
C45 Ni4 Pd1 103.3(10) 5_655 . ?
Ni7 Ni4 Pd1 88.08(7) 3_665 . ?
Ni5 Ni4 Pd1 91.65(7) . . ?
Ni6 Ni4 Pd1 61.19(6) . . ?
Ni3 Ni4 Pd1 58.4(5) . . ?
Pd3 Ni4 Pd1 60.9(16) . . ?
Pd2 Ni4 Pd1 63.40(5) . . ?
C21 Ni5 C3 99.0(13) . . ?
C2 Ni5 C3 89.7(11) . . ?
C2 Ni5 C5 91.7(14) . 5_655 ?
C3 Ni5 C5 123.7(11) . 5_655 ?
C21 Ni5 C45 90.5(17) . 5_655 ?
C3 Ni5 C45 89.3(12) . 5_655 ?
C21 Ni5 Ni7 54.4(13) . . ?
C2 Ni5 Ni7 47.9(10) . . ?
C3 Ni5 Ni7 126.1(4) . . ?
C5 Ni5 Ni7 93.6(10) 5_655 . ?
C45 Ni5 Ni7 130.5(11) 5_655 . ?
C21 Ni5 Ni4 127.6(13) . . ?
C2 Ni5 Ni4 131.6(10) . . ?
C3 Ni5 Ni4 49.6(4) . . ?
C5 Ni5 Ni4 92.1(10) 5_655 . ?
C45 Ni5 Ni4 55.0(11) 5_655 . ?
Ni7 Ni5 Ni4 174.34(11) . . ?
C2 Ni5 Ni3 97.9(12) . 5_655 ?
C3 Ni5 Ni3 168.7(8) . 5_655 ?
C5 Ni5 Ni3 48.1(11) 5_655 5_655 ?
Ni7 Ni5 Ni3 64.9(6) . 5_655 ?
Ni4 Ni5 Ni3 119.6(6) . 5_655 ?
C21 Ni5 Ni6 120.5(14) . . ?
C2 Ni5 Ni6 141.2(11) . . ?
C3 Ni5 Ni6 110.7(4) . . ?
C5 Ni5 Ni6 49.5(9) 5_655 . ?
C45 Ni5 Ni6 42.1(10) 5_655 . ?
Ni7 Ni5 Ni6 123.25(8) . . ?
Ni4 Ni5 Ni6 61.23(6) . . ?
Ni3 Ni5 Ni6 58.4(6) 5_655 . ?
C21 Ni5 Pd2 143.6(13) . . ?
C2 Ni5 Pd2 123.5(11) . . ?
C3 Ni5 Pd2 58.7(5) . . ?
C5 Ni5 Pd2 144.5(10) 5_655 . ?
C45 Ni5 Pd2 115.3(10) 5_655 . ?
Ni7 Ni5 Pd2 112.92(8) . . ?
Ni4 Ni5 Pd2 62.11(6) . . ?
Ni3 Ni5 Pd2 122.0(6) 5_655 . ?
Ni6 Ni5 Pd2 95.20(8) . . ?
C21 Ni5 Pd1 137.9(12) . 2_655 ?
C2 Ni5 Pd1 135.8(10) . 2_655 ?
C3 Ni5 Pd1 120.4(5) . 2_655 ?
C5 Ni5 Pd1 95.9(9) 5_655 2_655 ?
C45 Ni5 Pd1 103.3(10) 5_655 2_655 ?
Ni7 Ni5 Pd1 88.11(7) . 2_655 ?
Ni4 Ni5 Pd1 91.68(7) . 2_655 ?
Ni3 Ni5 Pd1 58.6(6) 5_655 2_655 ?
Ni6 Ni5 Pd1 61.19(6) . 2_655 ?
Pd2 Ni5 Pd1 63.42(5) . 2_655 ?
C21 Ni5 Pd3 84(2) . 5_655 ?
C3 Ni5 Pd3 170.5(19) . 5_655 ?
C45 Ni5 Pd3 81(2) 5_655 5_655 ?
Ni7 Ni5 Pd3 62.8(18) . 5_655 ?
Ni4 Ni5 Pd3 121.8(17) . 5_655 ?
Ni6 Ni5 Pd3 60.6(17) . 5_655 ?
Pd2 Ni5 Pd3 123.5(16) . 5_655 ?
Pd1 Ni5 Pd3 60.2(16) 2_655 5_655 ?
C45 Ni6 C45 117(3) 5_655 . ?
C4 Ni6 C4 116(2) 5_655 . ?
C4 Ni6 C5 81.6(14) 5_655 . ?
C4 Ni6 C5 65.2(14) . . ?
C4 Ni6 C5 65.2(14) 5_655 5_655 ?
C4 Ni6 C5 81.6(14) . 5_655 ?
C5 Ni6 C5 115(2) . 5_655 ?
C4 Ni6 Ni3 131.2(12) 5_655 . ?
C4 Ni6 Ni3 50.4(12) . . ?
C5 Ni6 Ni3 49.6(12) . . ?
C5 Ni6 Ni3 132.1(12) 5_655 . ?
C4 Ni6 Ni3 50.4(12) 5_655 5_655 ?
C4 Ni6 Ni3 131.2(12) . 5_655 ?
C5 Ni6 Ni3 132.1(12) . 5_655 ?
C5 Ni6 Ni3 49.6(12) 5_655 5_655 ?
Ni3 Ni6 Ni3 177.6(12) . 5_655 ?
C45 Ni6 Ni4 56.2(13) 5_655 . ?
C45 Ni6 Ni4 148.9(14) . . ?
C4 Ni6 Ni4 156.4(10) 5_655 . ?
C4 Ni6 Ni4 52.3(10) . . ?
C5 Ni6 Ni4 106.2(10) . . ?
C5 Ni6 Ni4 91.6(10) 5_655 . ?
Ni3 Ni6 Ni4 61.1(7) . . ?
Ni3 Ni6 Ni4 118.1(7) 5_655 . ?
C45 Ni6 Ni4 148.9(14) 5_655 5_655 ?
C45 Ni6 Ni4 56.2(13) . 5_655 ?
C4 Ni6 Ni4 52.3(10) 5_655 5_655 ?
C4 Ni6 Ni4 156.4(10) . 5_655 ?
C5 Ni6 Ni4 91.6(10) . 5_655 ?
C5 Ni6 Ni4 106.2(10) 5_655 5_655 ?
Ni3 Ni6 Ni4 118.1(7) . 5_655 ?
Ni3 Ni6 Ni4 61.1(7) 5_655 5_655 ?
Ni4 Ni6 Ni4 146.57(13) . 5_655 ?
C45 Ni6 Ni5 56.1(13) 5_655 . ?
C45 Ni6 Ni5 149.0(14) . . ?
C4 Ni6 Ni5 106.9(10) 5_655 . ?
C4 Ni6 Ni5 90.9(10) . . ?
C5 Ni6 Ni5 155.6(10) . . ?
C5 Ni6 Ni5 52.9(10) 5_655 . ?
Ni3 Ni6 Ni5 118.6(7) . . ?
Ni3 Ni6 Ni5 60.6(6) 5_655 . ?
Ni4 Ni6 Ni5 57.52(6) . . ?
Ni4 Ni6 Ni5 111.80(7) 5_655 . ?
C45 Ni6 Ni5 149.0(14) 5_655 5_655 ?
C45 Ni6 Ni5 56.1(13) . 5_655 ?
C4 Ni6 Ni5 90.9(10) 5_655 5_655 ?
C4 Ni6 Ni5 106.9(10) . 5_655 ?
C5 Ni6 Ni5 52.9(10) . 5_655 ?
C5 Ni6 Ni5 155.6(10) 5_655 5_655 ?
Ni3 Ni6 Ni5 60.6(6) . 5_655 ?
Ni3 Ni6 Ni5 118.6(7) 5_655 5_655 ?
Ni4 Ni6 Ni5 111.80(7) . 5_655 ?
Ni4 Ni6 Ni5 57.52(6) 5_655 5_655 ?
Ni5 Ni6 Ni5 146.53(13) . 5_655 ?
C1 Ni7 C8 97.4(12) . 2_655 ?
C1 Ni7 C2 98.5(11) . . ?
C8 Ni7 C2 90.7(17) 2_655 . ?
C1 Ni7 C81 98.0(11) . 2_655 ?
C1 Ni7 C21 98.4(12) . . ?
C81 Ni7 C21 128.9(16) 2_655 . ?
C1 Ni7 Ni5 143.7(6) . . ?
C8 Ni7 Ni5 100.3(11) 2_655 . ?
C2 Ni7 Ni5 50.2(10) . . ?
C81 Ni7 Ni5 109.3(10) 2_655 . ?
C21 Ni7 Ni5 45.8(11) . . ?
C1 Ni7 Ni4 143.3(6) . 2_655 ?
C8 Ni7 Ni4 51.0(11) 2_655 2_655 ?
C2 Ni7 Ni4 99.8(10) . 2_655 ?
C81 Ni7 Ni4 45.8(10) 2_655 2_655 ?
C21 Ni7 Ni4 109.1(11) . 2_655 ?
Ni5 Ni7 Ni4 69.37(8) . 2_655 ?
C1 Ni7 Pd3 112.3(15) . 2_655 ?
C81 Ni7 Pd3 79(2) 2_655 2_655 ?
C21 Ni7 Pd3 136(2) . 2_655 ?
Ni5 Ni7 Pd3 96.5(14) . 2_655 ?
Ni4 Ni7 Pd3 62.4(16) 2_655 2_655 ?
C1 Ni7 Pd3 112.5(14) . 5_655 ?
C81 Ni7 Pd3 135.2(19) 2_655 5_655 ?
C21 Ni7 Pd3 80(2) . 5_655 ?
Ni5 Ni7 Pd3 63.0(15) . 5_655 ?
Ni4 Ni7 Pd3 96.3(14) 2_655 5_655 ?
Pd3 Ni7 Pd3 60(3) 2_655 5_655 ?
C1 Ni7 Ni3 115.9(7) . 5_655 ?
C8 Ni7 Ni3 144.8(12) 2_655 5_655 ?
C2 Ni7 Ni3 95.1(13) . 5_655 ?
Ni5 Ni7 Ni3 59.4(5) . 5_655 ?
Ni4 Ni7 Ni3 93.8(5) 2_655 5_655 ?
C1 Ni7 Ni3 115.6(7) . 2_655 ?
C8 Ni7 Ni3 96.0(13) 2_655 2_655 ?
C2 Ni7 Ni3 143.9(11) . 2_655 ?
Ni5 Ni7 Ni3 93.7(5) . 2_655 ?
Ni4 Ni7 Ni3 59.6(5) 2_655 2_655 ?
Ni3 Ni7 Ni3 60.4(11) 5_655 2_655 ?
C1 Ni7 Ni8 71.8(6) . 2_655 ?
C8 Ni7 Ni8 134.2(12) 2_655 2_655 ?
C2 Ni7 Ni8 134.2(11) . 2_655 ?
C81 Ni7 Ni8 115.4(11) 2_655 2_655 ?
C21 Ni7 Ni8 115.7(12) . 2_655 ?
Ni5 Ni7 Ni8 114.46(9) . 2_655 ?
Ni4 Ni7 Ni8 114.41(9) 2_655 2_655 ?
Pd3 Ni7 Ni8 52.0(17) 2_655 2_655 ?
Pd3 Ni7 Ni8 51.5(15) 5_655 2_655 ?
Ni3 Ni7 Ni8 55.0(5) 5_655 2_655 ?
Ni3 Ni7 Ni8 54.8(5) 2_655 2_655 ?
C7 Ni8 C6 98.6(6) . 6 ?
C7 Ni8 C6 98.6(6) . . ?
C6 Ni8 C6 162.9(12) 6 . ?
C7 Ni8 Pd3 145.5(18) . 6 ?
C6 Ni8 Pd3 47.0(19) 6 6 ?
C6 Ni8 Pd3 116(2) . 6 ?
C7 Ni8 Pd3 145.5(18) . . ?
C6 Ni8 Pd3 116(2) 6 . ?
C6 Ni8 Pd3 47.0(19) . . ?
Pd3 Ni8 Pd3 69(4) 6 . ?
C7 Ni8 Ni3 147.2(6) . 6 ?
C6 Ni8 Ni3 48.6(9) 6 6 ?
C6 Ni8 Ni3 114.3(9) . 6 ?
C7 Ni8 Ni3 147.2(6) . . ?
C6 Ni8 Ni3 114.3(9) 6 . ?
C6 Ni8 Ni3 48.6(9) . . ?
Ni3 Ni8 Ni3 65.7(12) 6 . ?
C7 Ni8 Ni7 124.07(7) . 3_665 ?
C6 Ni8 Ni7 85.5(6) 6 3_665 ?
C6 Ni8 Ni7 84.9(6) . 3_665 ?
Pd3 Ni8 Ni7 63(2) 6 3_665 ?
Pd3 Ni8 Ni7 62(2) . 3_665 ?
Ni3 Ni8 Ni7 61.6(7) 6 3_665 ?
Ni3 Ni8 Ni7 62.2(7) . 3_665 ?
C7 Ni8 Ni7 124.07(7) . 5_655 ?
C6 Ni8 Ni7 84.9(6) 6 5_655 ?
C6 Ni8 Ni7 85.5(6) . 5_655 ?
Pd3 Ni8 Ni7 62(2) 6 5_655 ?
Pd3 Ni8 Ni7 63(2) . 5_655 ?
Ni3 Ni8 Ni7 62.2(7) 6 5_655 ?
Ni3 Ni8 Ni7 61.6(7) . 5_655 ?
Ni7 Ni8 Ni7 111.85(13) 3_665 5_655 ?
O1 C1 Ni7 173.1(17) . . ?
O2 C2 Ni7 135(3) . . ?
O2 C2 Ni5 142(3) . . ?
Ni7 C2 Ni5 81.9(13) . . ?
O21 C21 Ni5 147(4) . . ?
O21 C21 Ni7 133(3) . . ?
Ni5 C21 Ni7 79.8(15) . . ?
O3 C3 Ni4 138.4(12) . . ?
O3 C3 Ni5 138.1(12) . . ?
Ni4 C3 Ni5 80.4(6) . . ?
O3 C3 Pd2 120.1(12) . . ?
Ni4 C3 Pd2 76.6(5) . . ?
Ni5 C3 Pd2 76.4(5) . . ?
O4 C4 Ni3 134(3) . . ?
O4 C4 Ni6 137(3) . . ?
Ni3 C4 Ni6 78.2(13) . . ?
O4 C4 Ni4 128(3) . . ?
Ni3 C4 Ni4 79.1(15) . . ?
Ni6 C4 Ni4 78.2(12) . . ?
O5 C5 Ni3 135(3) . . ?
O5 C5 Ni6 137(3) . . ?
Ni3 C5 Ni6 78.7(14) . . ?
O5 C5 Ni5 127(3) . 5_655 ?
Ni3 C5 Ni5 78.5(14) . 5_655 ?
Ni6 C5 Ni5 77.6(12) . 5_655 ?
O45 C45 Ni6 137(4) . . ?
O45 C45 Ni5 131(3) . 5_655 ?
Ni6 C45 Ni5 81.7(13) . 5_655 ?
O45 C45 Ni4 132(3) . 5_655 ?
Ni6 C45 Ni4 81.7(13) . 5_655 ?
Ni5 C45 Ni4 70.0(11) 5_655 5_655 ?
O6 C6 Pd3 136(3) . . ?
O6 C6 Ni8 141.7(19) . . ?
Pd3 C6 Ni8 82(3) . . ?
O6 C6 Ni3 134(2) . . ?
Ni8 C6 Ni3 84.5(12) . . ?
O7 C7 Ni8 180(3) . . ?
O8 C8 Ni7 138(3) . 3_665 ?
O8 C8 Ni4 140(3) . . ?
Ni7 C8 Ni4 81.2(14) 3_665 . ?
O81 C81 Ni4 143(3) . . ?
O81 C81 Ni7 135(3) . 3_665 ?
Ni4 C81 Ni7 80.8(13) . 3_665 ?
C103 N1 C105 111.6 . . ?
C103 N1 C101 111.4 . . ?
C105 N1 C101 106.4 . . ?
C103 N1 C107 106.5 . . ?
C105 N1 C107 110.4 . . ?
C101 N1 C107 110.7 . . ?
C102 C101 N1 115.2 . . ?
C102 C101 H10A 108.5 . . ?
N1 C101 H10A 108.5 . . ?
C102 C101 H10B 108.5 . . ?
N1 C101 H10B 108.5 . . ?
H10A C101 H10B 107.5 . . ?
C101 C102 H10C 109.5 . . ?
C101 C102 H10D 109.5 . . ?
H10C C102 H10D 109.5 . . ?
C101 C102 H10E 109.5 . . ?
H10C C102 H10E 109.5 . . ?
H10D C102 H10E 109.5 . . ?
N1 C103 C104 114.7 . . ?
N1 C103 H10F 108.6 . . ?
C104 C103 H10F 108.6 . . ?
N1 C103 H10G 108.6 . . ?
C104 C103 H10G 108.6 . . ?
H10F C103 H10G 107.6 . . ?
C103 C104 H10H 109.5 . . ?
C103 C104 H10I 109.5 . . ?
H10H C104 H10I 109.5 . . ?
C103 C104 H10J 109.5 . . ?
H10H C104 H10J 109.5 . . ?
H10I C104 H10J 109.5 . . ?
C106 C105 N1 115.1 . . ?
C106 C105 H10K 108.5 . . ?
N1 C105 H10K 108.5 . . ?
C106 C105 H10L 108.5 . . ?
N1 C105 H10L 108.5 . . ?
H10K C105 H10L 107.5 . . ?
C105 C106 H10M 109.5 . . ?
C105 C106 H10N 109.5 . . ?
H10M C106 H10N 109.5 . . ?
C105 C106 H10O 109.5 . . ?
H10M C106 H10O 109.5 . . ?
H10N C106 H10O 109.5 . . ?
C108 C107 N1 114.0 . . ?
C108 C107 H10P 108.8 . . ?
N1 C107 H10P 108.8 . . ?
C108 C107 H10Q 108.8 . . ?
N1 C107 H10Q 108.8 . . ?
H10P C107 H10Q 107.6 . . ?
C107 C108 H10R 109.5 . . ?
C107 C108 H10S 109.5 . . ?
H10R C108 H10S 109.5 . . ?
C107 C108 H10T 109.5 . . ?
H10R C108 H10T 109.5 . . ?
H10S C108 H10T 109.5 . . ?
C113 N11 C115 111.6 . . ?
C113 N11 C111 111.4 . . ?
C115 N11 C111 106.4 . . ?
C113 N11 C117 106.5 . . ?
C115 N11 C117 110.4 . . ?
C111 N11 C117 110.7 . . ?
C112 C111 N11 115.2 . . ?
C112 C111 H11A 108.5 . . ?
N11 C111 H11A 108.5 . . ?
C112 C111 H11B 108.5 . . ?
N11 C111 H11B 108.5 . . ?
H11A C111 H11B 107.5 . . ?
C111 C112 H11C 109.5 . . ?
C111 C112 H11D 109.5 . . ?
H11C C112 H11D 109.5 . . ?
C111 C112 H11E 109.5 . . ?
H11C C112 H11E 109.5 . . ?
H11D C112 H11E 109.5 . . ?
N11 C113 C114 114.7 . . ?
N11 C113 H11F 108.6 . . ?
C114 C113 H11F 108.6 . . ?
N11 C113 H11G 108.6 . . ?
C114 C113 H11G 108.6 . . ?
H11F C113 H11G 107.6 . . ?
C113 C114 H11H 109.5 . . ?
C113 C114 H11I 109.5 . . ?
H11H C114 H11I 109.5 . . ?
C113 C114 H11J 109.5 . . ?
H11H C114 H11J 109.5 . . ?
H11I C114 H11J 109.5 . . ?
C116 C115 N11 115.1 . . ?
C116 C115 H11K 108.5 . . ?
N11 C115 H11K 108.5 . . ?
C116 C115 H11L 108.5 . . ?
N11 C115 H11L 108.5 . . ?
H11K C115 H11L 107.5 . . ?
C115 C116 H11M 109.5 . . ?
C115 C116 H11N 109.5 . . ?
H11M C116 H11N 109.5 . . ?
C115 C116 H11O 109.5 . . ?
H11M C116 H11O 109.5 . . ?
H11N C116 H11O 109.5 . . ?
C118 C117 N11 114.0 . . ?
C118 C117 H11P 108.8 . . ?
N11 C117 H11P 108.8 . . ?
C118 C117 H11Q 108.8 . . ?
N11 C117 H11Q 108.8 . . ?
H11P C117 H11Q 107.6 . . ?
C117 C118 H11R 109.5 . . ?
C117 C118 H11S 109.5 . . ?
H11R C118 H11S 109.5 . . ?
C117 C118 H11T 109.5 . . ?
H11R C118 H11T 109.5 . . ?
H11S C118 H11T 109.5 . . ?
N2 C201 C202 170(8) . . ?
C201 C202 H20A 109.5 . . ?
C201 C202 H20B 109.5 . . ?
H20A C202 H20B 109.5 . . ?
C201 C202 H20C 109.5 . . ?
H20A C202 H20C 109.5 . . ?
H20B C202 H20C 109.5 . . ?

loop_
_geom_bond_atom_site_label_1
_geom_bond_atom_site_label_2
_geom_bond_distance
_geom_bond_site_symmetry_2
_geom_bond_publ_flag
Pd1 Ni3 2.54(2) 6 ?
Pd1 Ni3 2.54(2) . ?
Pd1 Pd1 2.618(2) 2_655 ?
Pd1 Pd1 2.618(2) 3_665 ?
Pd1 Ni5 2.6354(16) 3_665 ?
Pd1 Ni5 2.6354(16) 5_655 ?
Pd1 Ni4 2.6357(16) . ?
Pd1 Ni4 2.6357(16) 6 ?
Pd1 Ni6 2.646(2) . ?
Pd1 Ni6 2.646(2) 3_665 ?
Pd1 Pd3 2.67(7) . ?
Pd1 Pd3 2.67(7) 6 ?
Pd2 C3 2.314(15) 2_655 ?
Pd2 C3 2.314(15) 3_665 ?
Pd2 C3 2.314(15) . ?
Pd2 Ni5 2.6323(18) . ?
Pd2 Ni5 2.6324(18) 2_655 ?
Pd2 Ni5 2.6324(18) 3_665 ?
Pd2 Ni4 2.6334(18) 2_655 ?
Pd2 Ni4 2.6334(18) 3_665 ?
Pd2 Ni4 2.6335(18) . ?
Pd2 Pd1 2.7689(15) 2_655 ?
Pd2 Pd1 2.7689(15) 3_665 ?
Ni3 C6 1.88(3) . ?
Ni3 C5 1.94(4) . ?
Ni3 C4 1.96(4) . ?
Ni3 Ni6 2.49(2) . ?
Ni3 Ni8 2.50(2) . ?
Ni3 Ni5 2.55(2) 5_655 ?
Ni3 Ni4 2.57(3) . ?
Ni3 Ni7 2.68(3) 5_655 ?
Ni3 Ni7 2.70(3) 3_665 ?
Ni3 Ni3 2.71(6) 6 ?
Pd3 C6 1.73(7) . ?
Pd3 Ni8 2.35(7) . ?
Pd3 Ni7 2.62(8) 3_665 ?
Pd3 Ni4 2.63(8) . ?
Pd3 Ni6 2.65(7) . ?
Pd3 Pd3 2.66(17) 6 ?
Pd3 Ni7 2.68(8) 5_655 ?
Pd3 Ni5 2.68(7) 5_655 ?
Ni4 C81 1.77(3) . ?
Ni4 C3 1.905(14) . ?
Ni4 C8 1.92(3) . ?
Ni4 C4 2.07(3) . ?
Ni4 C45 2.15(4) 5_655 ?
Ni4 Ni7 2.445(3) 3_665 ?
Ni4 Ni5 2.465(2) . ?
Ni4 Ni6 2.5615(19) . ?
Ni5 C21 1.78(4) . ?
Ni5 C2 1.90(3) . ?
Ni5 C3 1.912(15) . ?
Ni5 C5 2.09(3) 5_655 ?
Ni5 C45 2.15(4) 5_655 ?
Ni5 Ni7 2.444(3) . ?
Ni5 Ni3 2.55(2) 5_655 ?
Ni5 Ni6 2.5620(19) . ?
Ni5 Pd1 2.6353(16) 2_655 ?
Ni5 Pd3 2.68(7) 5_655 ?
Ni6 C45 1.74(4) 5_655 ?
Ni6 C45 1.74(4) . ?
Ni6 C4 1.99(3) 5_655 ?
Ni6 C4 1.99(3) . ?
Ni6 C5 1.99(3) . ?
Ni6 C5 1.99(3) 5_655 ?
Ni6 Ni3 2.49(2) 5_655 ?
Ni6 Ni4 2.5615(19) 5_655 ?
Ni6 Ni5 2.5620(19) 5_655 ?
Ni7 C1 1.788(16) . ?
Ni7 C8 1.83(4) 2_655 ?
Ni7 C2 1.83(3) . ?
Ni7 C81 1.99(3) 2_655 ?
Ni7 C21 2.02(4) . ?
Ni7 Ni4 2.445(3) 2_655 ?
Ni7 Pd3 2.62(8) 2_655 ?
Ni7 Pd3 2.68(9) 5_655 ?
Ni7 Ni3 2.68(3) 5_655 ?
Ni7 Ni3 2.70(3) 2_655 ?
Ni7 Ni8 2.725(3) 2_655 ?
Ni8 C7 1.78(3) . ?
Ni8 C6 1.83(2) 6 ?
Ni8 C6 1.83(2) . ?
Ni8 Pd3 2.35(7) 6 ?
Ni8 Ni3 2.50(2) 6 ?
Ni8 Ni7 2.725(3) 3_665 ?
Ni8 Ni7 2.725(3) 5_655 ?
C1 O1 1.113(19) . ?
C2 O2 1.16(4) . ?
C21 O21 1.17(4) . ?
C3 O3 1.157(16) . ?
C4 O4 1.18(4) . ?
C5 O5 1.19(4) . ?
C5 Ni5 2.09(3) 5_655 ?
C45 O45 1.201(19) . ?
C45 Ni5 2.15(4) 5_655 ?
C45 Ni4 2.15(4) 5_655 ?
C6 O6 1.17(2) . ?
C7 O7 1.09(3) . ?
C8 O8 1.16(4) . ?
C8 Ni7 1.83(4) 3_665 ?
C81 O81 1.18(4) . ?
C81 Ni7 1.99(3) 3_665 ?
N1 C103 1.5115 . ?
N1 C105 1.5168 . ?
N1 C101 1.5170 . ?
N1 C107 1.5216 . ?
C101 C102 1.5007 . ?
C101 H10A 0.9900 . ?
C101 H10B 0.9900 . ?
C102 H10C 0.9800 . ?
C102 H10D 0.9800 . ?
C102 H10E 0.9800 . ?
C103 C104 1.5195 . ?
C103 H10F 0.9900 . ?
C103 H10G 0.9900 . ?
C104 H10H 0.9800 . ?
C104 H10I 0.9800 . ?
C104 H10J 0.9800 . ?
C105 C106 1.5104 . ?
C105 H10K 0.9900 . ?
C105 H10L 0.9900 . ?
C106 H10M 0.9800 . ?
C106 H10N 0.9800 . ?
C106 H10O 0.9800 . ?
C107 C108 1.5200 . ?
C107 H10P 0.9900 . ?
C107 H10Q 0.9900 . ?
C108 H10R 0.9800 . ?
C108 H10S 0.9800 . ?
C108 H10T 0.9800 . ?
N11 C113 1.5115 . ?
N11 C115 1.5168 . ?
N11 C111 1.5172 . ?
N11 C117 1.5215 . ?
C111 C112 1.5005 . ?
C111 H11A 0.9900 . ?
C111 H11B 0.9900 . ?
C112 H11C 0.9800 . ?
C112 H11D 0.9800 . ?
C112 H11E 0.9800 . ?
C113 C114 1.5193 . ?
C113 H11F 0.9900 . ?
C113 H11G 0.9900 . ?
C114 H11H 0.9800 . ?
C114 H11I 0.9800 . ?
C114 H11J 0.9800 . ?
C115 C116 1.5103 . ?
C115 H11K 0.9900 . ?
C115 H11L 0.9900 . ?
C116 H11M 0.9800 . ?
C116 H11N 0.9800 . ?
C116 H11O 0.9800 . ?
C117 C118 1.5201 . ?
C117 H11P 0.9900 . ?
C117 H11Q 0.9900 . ?
C118 H11R 0.9800 . ?
C118 H11S 0.9800 . ?
C118 H11T 0.9800 . ?
N2 C201 1.143(18) . ?
C201 C202 1.482(18) . ?
C202 H20A 0.9800 . ?
C202 H20B 0.9800 . ?
C202 H20C 0.9800 . ?
